data_2221966
loop_
_publ_author_name
'Y\?ild\?ir\?im, M. Hakk\?i'
'Heren, Zerrin'
'Pa\,sao\(glu, H\"umeyra'
'H\?ira, Derya'
'B\"uy\"ukg\"ung\"or, Orhan'

_publ_section_title
;
 Bis(benzimidazole-\k<i>N</i>^3^)bis(2-benzoylbenzoato-\k<i>O</i>)copper(II)
;
_journal_coeditor_code CI2798
_journal_issue 6
_journal_name_full 'Acta Crystallographica Section E'
_journal_page_first m638
_journal_page_last m639
_journal_paper_doi 10.1107/S1600536809017139
_journal_volume 65
_journal_year 2009
_chemical_formula_iupac '[Cu (C14 H9 O3)2 (C7 H6 N2)2]'
_chemical_formula_moiety 'C42 H30 Cu N4 O6'
_chemical_formula_sum 'C42 H30 Cu N4 O6'
_chemical_formula_weight 750.24
_chemical_name_systematic
;
Bis(1<i>H</i>-benzimidazole-\k<i>N</i>^3^)bis(2-benzoylbenzoato-
\k<i>O</i>)copper(II)
;
_space_group_IT_number 14
_symmetry_cell_setting monoclinic
_symmetry_space_group_name_Hall '-P 2ybc'
_symmetry_space_group_name_H-M 'P 1 21/c 1'
_atom_sites_solution_hydrogens geom
_atom_sites_solution_primary direct
_atom_sites_solution_secondary difmap
_cell_angle_alpha 90.00
_cell_angle_beta 95.111(5)
_cell_angle_gamma 90.00
_cell_formula_units_Z 2
_cell_length_a 10.8692(6)
_cell_length_b 7.4521(3)
_cell_length_c 23.0874(15)
_cell_measurement_reflns_used 13271
_cell_measurement_temperature 296(2)
_cell_measurement_theta_max 27.24
_cell_measurement_theta_min 1.77
_cell_volume 1862.61(18)
_computing_cell_refinement 'X-AREA (Stoe & Cie, 2002)'
_computing_data_collection 'X-AREA (Stoe & Cie, 2002)'
_computing_data_reduction 'X-RED32 (Stoe & Cie, 2002)'
_computing_molecular_graphics 'ORTEP-3 for Windows (Farrugia, 1997)'
_computing_publication_material 'WinGX (Farrugia, 1999)'
_computing_structure_refinement 'SHELXL97 (Sheldrick, 2008)'
_computing_structure_solution 'SHELXS97 (Sheldrick, 2008)'
_diffrn_ambient_temperature 296(2)
_diffrn_detector_area_resol_mean 6.67
_diffrn_measured_fraction_theta_full 0.997
_diffrn_measured_fraction_theta_max 0.997
_diffrn_measurement_device_type 'Stoe IPDS II'
_diffrn_measurement_method \w
_diffrn_radiation_monochromator graphite
_diffrn_radiation_source 'fine-focus sealed tube'
_diffrn_radiation_type MoK\a
_diffrn_radiation_wavelength 0.71073
_diffrn_reflns_av_R_equivalents 0.0273
_diffrn_reflns_av_sigmaI/netI 0.0248
_diffrn_reflns_limit_h_max 13
_diffrn_reflns_limit_h_min -13
_diffrn_reflns_limit_k_max 9
_diffrn_reflns_limit_k_min -9
_diffrn_reflns_limit_l_max 28
_diffrn_reflns_limit_l_min -28
_diffrn_reflns_number 10706
_diffrn_reflns_theta_full 26.50
_diffrn_reflns_theta_max 26.50
_diffrn_reflns_theta_min 1.77
_diffrn_standards_decay_% <2
_diffrn_standards_number 0
_exptl_absorpt_coefficient_mu 0.639
_exptl_absorpt_correction_T_max 0.7921
_exptl_absorpt_correction_T_min 0.5500
_exptl_absorpt_correction_type integration
_exptl_absorpt_process_details '(X-RED32; Stoe & Cie, 2002)'
_exptl_crystal_colour violet
_exptl_crystal_density_diffrn 1.338
_exptl_crystal_density_method 'not measured'
_exptl_crystal_description block
_exptl_crystal_F_000 774
_exptl_crystal_size_max 0.405
_exptl_crystal_size_mid 0.393
_exptl_crystal_size_min 0.230
_refine_diff_density_max 0.187
_refine_diff_density_min -0.428
_refine_ls_extinction_method none
_refine_ls_goodness_of_fit_ref 1.052
_refine_ls_hydrogen_treatment constr
_refine_ls_matrix_type full
_refine_ls_number_parameters 241
_refine_ls_number_reflns 3859
_refine_ls_number_restraints 0
_refine_ls_restrained_S_all 1.052
_refine_ls_R_factor_all 0.0492
_refine_ls_R_factor_gt 0.0356
_refine_ls_shift/su_max 0.001
_refine_ls_shift/su_mean <0.001
_refine_ls_structure_factor_coef Fsqd
_refine_ls_weighting_details 'calc w = 1/[\s^2^(Fo^2^)+(0.0630P)^2^+0.0342P] where P=(Fo^2^+2Fc^2^)/3'
_refine_ls_weighting_scheme calc
_refine_ls_wR_factor_gt 0.0978
_refine_ls_wR_factor_ref 0.1030
_reflns_number_gt 2987
_reflns_number_total 3859
_reflns_threshold_expression I>2\s(I)
_cod_data_source_file ci2798.cif
_cod_data_source_block I
_cod_original_sg_symbol_H-M 'P 21/c'
_cod_database_code 2221966
_cod_database_fobs_code 2221966

loop_
_symmetry_equiv_pos_as_xyz
'x, y, z'
'-x, y+1/2, -z+1/2'
'-x, -y, -z'
'x, -y-1/2, z-1/2'

loop_
_atom_site_type_symbol
_atom_site_label
_atom_site_fract_x
_atom_site_fract_y
_atom_site_fract_z
_atom_site_U_iso_or_equiv
_atom_site_adp_type
_atom_site_calc_flag
_atom_site_refinement_flags
_atom_site_occupancy
_atom_site_disorder_assembly
_atom_site_disorder_group
C C1 0.67880(16) 0.5839(2) 0.58664(7) 0.0451(4) Uani d . 1 . .
C C2 0.80566(16) 0.5833(3) 0.61777(7) 0.0463(4) Uani d . 1 . .
C C3 0.8821(2) 0.4359(3) 0.61387(10) 0.0671(6) Uani d . 1 . .
H H3 0.8554 0.3388 0.5907 0.080 Uiso calc R 1 . .
C C4 0.9978(2) 0.4320(4) 0.64415(12) 0.0822(7) Uani d . 1 . .
H H4 1.0478 0.3314 0.6420 0.099 Uiso calc R 1 . .
C C5 1.0388(2) 0.5765(4) 0.67729(11) 0.0784(7) Uani d . 1 . .
H H5 1.1174 0.5750 0.6969 0.094 Uiso calc R 1 . .
C C6 0.96404(18) 0.7232(3) 0.68158(9) 0.0631(5) Uani d . 1 . .
H H6 0.9920 0.8200 0.7045 0.076 Uiso calc R 1 . .
C C7 0.84674(15) 0.7290(3) 0.65200(7) 0.0460(4) Uani d . 1 . .
C C8 0.77333(16) 0.8979(3) 0.65665(8) 0.0512(4) Uani d . 1 . .
C C9 0.71310(18) 0.9262(4) 0.71160(9) 0.0619(5) Uani d . 1 . .
C C10 0.7100(2) 0.7915(4) 0.75275(10) 0.0757(7) Uani d . 1 . .
H H10 0.7439 0.6797 0.7461 0.091 Uiso calc R 1 . .
C C11 0.6561(3) 0.8237(6) 0.80394(12) 0.1086(12) Uani d . 1 . .
H H11 0.6537 0.7334 0.8316 0.130 Uiso calc R 1 . .
C C12 0.6068(3) 0.9868(8) 0.81363(17) 0.130(2) Uani d . 1 . .
H H12 0.5720 1.0072 0.8484 0.156 Uiso calc R 1 . .
C C13 0.6068(3) 1.1197(7) 0.77439(19) 0.1323(18) Uani d . 1 . .
H H13 0.5708 1.2295 0.7819 0.159 Uiso calc R 1 . .
C C14 0.6616(3) 1.0930(5) 0.72159(12) 0.1001(11) Uani d . 1 . .
H H14 0.6631 1.1846 0.6943 0.120 Uiso calc R 1 . .
C C15 0.53325(19) 0.1542(3) 0.55656(8) 0.0569(5) Uani d . 1 . .
H H15 0.6179 0.1741 0.5577 0.068 Uiso calc R 1 . .
C C16 0.3574(2) 0.0187(3) 0.56527(9) 0.0625(5) Uani d . 1 . .
C C17 0.2641(3) -0.1000(4) 0.57604(11) 0.0856(8) Uani d . 1 . .
H H17 0.2811 -0.2148 0.5904 0.103 Uiso calc R 1 . .
C C18 0.1454(3) -0.0395(5) 0.56439(13) 0.0947(9) Uani d . 1 . .
H H18 0.0798 -0.1150 0.5707 0.114 Uiso calc R 1 . .
C C19 0.1216(2) 0.1327(5) 0.54336(12) 0.0886(8) Uani d . 1 . .
H H19 0.0398 0.1694 0.5363 0.106 Uiso calc R 1 . .
C C20 0.2139(2) 0.2516(4) 0.53244(10) 0.0698(6) Uani d . 1 . .
H H20 0.1962 0.3665 0.5184 0.084 Uiso calc R 1 . .
C C21 0.33531(19) 0.1912(3) 0.54354(8) 0.0564(5) Uani d . 1 . .
N N1 0.44902(15) 0.2755(2) 0.53809(7) 0.0534(4) Uani d . 1 . .
N N2 0.48416(18) 0.0022(2) 0.57316(8) 0.0630(4) Uani d . 1 . .
H H2 0.5243 -0.0906 0.5865 0.076 Uiso calc R 1 . .
O O1 0.66166(13) 0.47949(17) 0.54318(7) 0.0602(4) Uani d . 1 . .
O O2 0.59825(11) 0.68310(18) 0.60404(6) 0.0527(3) Uani d . 1 . .
O O3 0.77108(16) 1.0089(2) 0.61852(7) 0.0722(4) Uani d . 1 . .
Cu Cu1 0.5000 0.5000 0.5000 0.04882(12) Uani d S 1 . .

loop_
_atom_site_aniso_label
_atom_site_aniso_U_11
_atom_site_aniso_U_22
_atom_site_aniso_U_33
_atom_site_aniso_U_12
_atom_site_aniso_U_13
_atom_site_aniso_U_23
C1 0.0432(9) 0.0423(9) 0.0471(9) 0.0009(8) -0.0097(7) 0.0089(8)
C2 0.0400(9) 0.0524(10) 0.0444(9) 0.0039(8) -0.0074(7) 0.0045(8)
C3 0.0575(12) 0.0659(13) 0.0735(13) 0.0167(11) -0.0183(10) -0.0108(11)
C4 0.0587(13) 0.0899(17) 0.0925(17) 0.0313(13) -0.0228(12) -0.0147(15)
C5 0.0447(11) 0.1023(19) 0.0831(16) 0.0160(12) -0.0230(10) -0.0076(15)
C6 0.0468(10) 0.0767(15) 0.0623(12) 0.0013(10) -0.0154(9) -0.0075(10)
C7 0.0391(8) 0.0577(11) 0.0400(8) 0.0008(8) -0.0026(7) 0.0034(8)
C8 0.0439(9) 0.0549(12) 0.0517(10) -0.0014(8) -0.0136(7) -0.0025(9)
C9 0.0412(9) 0.0826(14) 0.0587(11) 0.0084(10) -0.0137(8) -0.0201(11)
C10 0.0642(13) 0.105(2) 0.0580(12) -0.0193(13) 0.0066(10) -0.0134(13)
C11 0.0814(19) 0.180(4) 0.0665(16) -0.037(2) 0.0193(14) -0.0270(19)
C12 0.0559(15) 0.242(6) 0.091(2) 0.008(2) -0.0006(16) -0.072(3)
C13 0.081(2) 0.199(5) 0.109(3) 0.072(3) -0.0315(19) -0.079(3)
C14 0.0873(18) 0.120(3) 0.0855(18) 0.0499(18) -0.0337(14) -0.0394(18)
C15 0.0591(11) 0.0524(11) 0.0557(11) 0.0122(9) -0.0141(9) 0.0009(9)
C16 0.0701(13) 0.0646(14) 0.0509(11) 0.0033(11) -0.0047(9) -0.0010(9)
C17 0.096(2) 0.085(2) 0.0740(15) -0.0153(16) -0.0011(14) 0.0102(14)
C18 0.0803(18) 0.121(3) 0.0814(18) -0.0209(18) 0.0020(15) 0.0108(17)
C19 0.0579(13) 0.133(3) 0.0741(15) 0.0003(16) 0.0015(11) -0.0062(17)
C20 0.0598(13) 0.0883(16) 0.0596(12) 0.0155(12) -0.0038(10) -0.0032(11)
C21 0.0579(11) 0.0641(12) 0.0452(10) 0.0074(10) -0.0061(8) -0.0054(8)
N1 0.0555(9) 0.0508(9) 0.0507(8) 0.0136(8) -0.0126(7) -0.0029(7)
N2 0.0714(11) 0.0535(10) 0.0612(10) 0.0123(9) -0.0106(9) 0.0077(8)
O1 0.0585(8) 0.0495(8) 0.0668(8) 0.0097(6) -0.0270(7) -0.0065(6)
O2 0.0412(6) 0.0570(8) 0.0582(7) 0.0047(6) -0.0037(6) 0.0086(6)
O3 0.0774(10) 0.0606(9) 0.0751(10) -0.0004(8) -0.0123(8) 0.0153(8)
Cu1 0.05087(19) 0.04200(18) 0.04936(19) 0.01286(14) -0.01906(13) -0.00646(13)

loop_
_atom_type_symbol
_atom_type_description
_atom_type_scat_dispersion_real
_atom_type_scat_dispersion_imag
_atom_type_scat_source
C C 0.0033 0.0016 'International Tables Vol C Tables 4.2.6.8 and 6.1.1.4'
H H 0.0000 0.0000 'International Tables Vol C Tables 4.2.6.8 and 6.1.1.4'
N N 0.0061 0.0033 'International Tables Vol C Tables 4.2.6.8 and 6.1.1.4'
O O 0.0106 0.0060 'International Tables Vol C Tables 4.2.6.8 and 6.1.1.4'
Cu Cu 0.3201 1.2651 'International Tables Vol C Tables 4.2.6.8 and 6.1.1.4'

loop_
_geom_angle_atom_site_label_1
_geom_angle_atom_site_label_2
_geom_angle_atom_site_label_3
_geom_angle_site_symmetry_1
_geom_angle_site_symmetry_3
_geom_angle
_geom_angle_publ_flag
O2 C1 O1 . . 124.26(16) ?
O2 C1 C2 . . 119.54(16) ?
O1 C1 C2 . . 116.20(16) ?
C3 C2 C7 . . 119.45(17) ?
C3 C2 C1 . . 120.21(18) ?
C7 C2 C1 . . 120.32(16) ?
C4 C3 C2 . . 120.5(2) ?
C4 C3 H3 . . 119.8 ?
C2 C3 H3 . . 119.8 ?
C5 C4 C3 . . 120.0(2) ?
C5 C4 H4 . . 120.0 ?
C3 C4 H4 . . 120.0 ?
C6 C5 C4 . . 120.1(2) ?
C6 C5 H5 . . 120.0 ?
C4 C5 H5 . . 120.0 ?
C5 C6 C7 . . 120.8(2) ?
C5 C6 H6 . . 119.6 ?
C7 C6 H6 . . 119.6 ?
C6 C7 C2 . . 119.15(18) ?
C6 C7 C8 . . 117.45(18) ?
C2 C7 C8 . . 123.33(15) ?
O3 C8 C9 . . 122.7(2) ?
O3 C8 C7 . . 119.97(18) ?
C9 C8 C7 . . 117.12(18) ?
C10 C9 C14 . . 119.9(2) ?
C10 C9 C8 . . 121.3(2) ?
C14 C9 C8 . . 118.7(3) ?
C9 C10 C11 . . 119.9(3) ?
C9 C10 H10 . . 120.1 ?
C11 C10 H10 . . 120.1 ?
C12 C11 C10 . . 120.0(4) ?
C12 C11 H11 . . 120.0 ?
C10 C11 H11 . . 120.0 ?
C13 C12 C11 . . 121.8(3) ?
C13 C12 H12 . . 119.1 ?
C11 C12 H12 . . 119.1 ?
C12 C13 C14 . . 120.1(4) ?
C12 C13 H13 . . 119.9 ?
C14 C13 H13 . . 119.9 ?
C9 C14 C13 . . 118.3(4) ?
C9 C14 H14 . . 120.8 ?
C13 C14 H14 . . 120.8 ?
N2 C15 N1 . . 113.00(19) ?
N2 C15 H15 . . 123.5 ?
N1 C15 H15 . . 123.5 ?
N2 C16 C17 . . 131.2(2) ?
N2 C16 C21 . . 105.5(2) ?
C17 C16 C21 . . 123.3(2) ?
C18 C17 C16 . . 116.5(3) ?
C18 C17 H17 . . 121.7 ?
C16 C17 H17 . . 121.7 ?
C17 C18 C19 . . 121.0(3) ?
C17 C18 H18 . . 119.5 ?
C19 C18 H18 . . 119.5 ?
C20 C19 C18 . . 122.8(3) ?
C20 C19 H19 . . 118.6 ?
C18 C19 H19 . . 118.6 ?
C19 C20 C21 . . 116.8(3) ?
C19 C20 H20 . . 121.6 ?
C21 C20 H20 . . 121.6 ?
C16 C21 C20 . . 119.5(2) ?
C16 C21 N1 . . 108.72(18) ?
C20 C21 N1 . . 131.7(2) ?
C15 N1 C21 . . 104.72(17) ?
C15 N1 Cu1 . . 120.13(15) ?
C21 N1 Cu1 . . 134.28(13) ?
C15 N2 C16 . . 108.04(17) ?
C15 N2 H2 . . 126.0 ?
C16 N2 H2 . . 126.0 ?
C1 O1 Cu1 . . 114.74(12) ?
O1 Cu1 O1 . 3_666 180.0 ?
O1 Cu1 N1 . 3_666 91.04(6) ?
O1 Cu1 N1 3_666 3_666 88.96(6) ?
O1 Cu1 N1 . . 88.96(6) ?
O1 Cu1 N1 3_666 . 91.04(6) ?
N1 Cu1 N1 3_666 . 180.00(5) ?

loop_
_geom_bond_atom_site_label_1
_geom_bond_atom_site_label_2
_geom_bond_site_symmetry_2
_geom_bond_distance
_geom_bond_publ_flag
C1 O2 . 1.240(2) y
C1 O1 . 1.270(2) y
C1 C2 . 1.497(2) ?
C2 C3 . 1.385(3) ?
C2 C7 . 1.393(3) ?
C3 C4 . 1.384(3) ?
C3 H3 . 0.93 ?
C4 C5 . 1.373(4) ?
C4 H4 . 0.93 ?
C5 C6 . 1.371(3) ?
C5 H5 . 0.93 ?
C6 C7 . 1.392(3) ?
C6 H6 . 0.93 ?
C7 C8 . 1.499(3) ?
C8 O3 . 1.207(2) ?
C8 C9 . 1.494(3) ?
C9 C10 . 1.385(4) ?
C9 C14 . 1.390(4) ?
C10 C11 . 1.386(4) ?
C10 H10 . 0.93 ?
C11 C12 . 1.355(6) ?
C11 H11 . 0.93 ?
C12 C13 . 1.342(6) ?
C12 H12 . 0.93 ?
C13 C14 . 1.418(5) ?
C13 H13 . 0.93 ?
C14 H14 . 0.93 ?
C15 N2 . 1.323(3) ?
C15 N1 . 1.329(2) ?
C15 H15 . 0.93 ?
C16 N2 . 1.379(3) ?
C16 C17 . 1.384(4) ?
C16 C21 . 1.393(3) ?
C17 C18 . 1.371(4) ?
C17 H17 . 0.93 ?
C18 C19 . 1.388(5) ?
C18 H18 . 0.93 ?
C19 C20 . 1.379(4) ?
C19 H19 . 0.93 ?
C20 C21 . 1.396(3) ?
C20 H20 . 0.93 ?
C21 N1 . 1.402(3) ?
N1 Cu1 . 1.9916(17) y
N2 H2 . 0.86 ?
O1 Cu1 . 1.9474(13) y
Cu1 O1 3_666 1.9474(13) ?
Cu1 N1 3_666 1.9916(17) ?

loop_
_geom_hbond_atom_site_label_D
_geom_hbond_atom_site_label_H
_geom_hbond_atom_site_label_A
_geom_hbond_site_symmetry_A
_geom_hbond_distance_DH
_geom_hbond_distance_HA
_geom_hbond_distance_DA
_geom_hbond_angle_DHA
N2 H2 O2 1_545 0.86 1.90 2.747(2) 169(2)
C5 H5 Cg1 2_555 0.93 2.67 3.560(2) 160(2)
C11 H11 Cg2 2_645 0.93 2.95 3.760(2) 146(2)

loop_
_geom_torsion_atom_site_label_1
_geom_torsion_atom_site_label_2
_geom_torsion_atom_site_label_3
_geom_torsion_atom_site_label_4
_geom_torsion_site_symmetry_1
_geom_torsion_site_symmetry_2
_geom_torsion_site_symmetry_3
_geom_torsion_site_symmetry_4
_geom_torsion
_geom_torsion_publ_flag
O2 C1 C2 C3 . . . . 156.78(19) ?
O1 C1 C2 C3 . . . . -23.2(3) ?
O2 C1 C2 C7 . . . . -21.7(2) ?
O1 C1 C2 C7 . . . . 158.32(17) ?
C7 C2 C3 C4 . . . . 0.7(3) ?
C1 C2 C3 C4 . . . . -177.8(2) ?
C2 C3 C4 C5 . . . . -1.5(4) ?
C3 C4 C5 C6 . . . . 1.6(4) ?
C4 C5 C6 C7 . . . . -0.8(4) ?
C5 C6 C7 C2 . . . . 0.1(3) ?
C5 C6 C7 C8 . . . . -177.1(2) ?
C3 C2 C7 C6 . . . . 0.0(3) ?
C1 C2 C7 C6 . . . . 178.49(17) ?
C3 C2 C7 C8 . . . . 176.95(18) ?
C1 C2 C7 C8 . . . . -4.6(3) ?
C6 C7 C8 O3 . . . . 98.0(2) ?
C2 C7 C8 O3 . . . . -79.0(2) ?
C6 C7 C8 C9 . . . . -77.5(2) ?
C2 C7 C8 C9 . . . . 105.5(2) ?
O3 C8 C9 C10 . . . . 175.5(2) ?
C7 C8 C9 C10 . . . . -9.2(3) ?
O3 C8 C9 C14 . . . . -5.8(3) ?
C7 C8 C9 C14 . . . . 169.59(19) ?
C14 C9 C10 C11 . . . . -0.3(4) ?
C8 C9 C10 C11 . . . . 178.4(2) ?
C9 C10 C11 C12 . . . . -0.1(4) ?
C10 C11 C12 C13 . . . . 1.0(5) ?
C11 C12 C13 C14 . . . . -1.3(6) ?
C10 C9 C14 C13 . . . . 0.0(4) ?
C8 C9 C14 C13 . . . . -178.8(2) ?
C12 C13 C14 C9 . . . . 0.8(5) ?
N2 C16 C17 C18 . . . . 178.5(3) ?
C21 C16 C17 C18 . . . . -0.3(4) ?
C16 C17 C18 C19 . . . . -0.5(4) ?
C17 C18 C19 C20 . . . . 0.6(5) ?
C18 C19 C20 C21 . . . . 0.0(4) ?
N2 C16 C21 C20 . . . . -178.15(19) ?
C17 C16 C21 C20 . . . . 0.9(3) ?
N2 C16 C21 N1 . . . . 0.6(2) ?
C17 C16 C21 N1 . . . . 179.7(2) ?
C19 C20 C21 C16 . . . . -0.8(3) ?
C19 C20 C21 N1 . . . . -179.2(2) ?
N2 C15 N1 C21 . . . . -0.1(2) ?
N2 C15 N1 Cu1 . . . . -170.88(13) ?
C16 C21 N1 C15 . . . . -0.3(2) ?
C20 C21 N1 C15 . . . . 178.2(2) ?
C16 C21 N1 Cu1 . . . . 168.53(14) ?
C20 C21 N1 Cu1 . . . . -12.9(3) ?
N1 C15 N2 C16 . . . . 0.5(2) ?
C17 C16 N2 C15 . . . . -179.6(2) ?
C21 C16 N2 C15 . . . . -0.7(2) ?
O2 C1 O1 Cu1 . . . . 5.1(2) ?
C2 C1 O1 Cu1 . . . . -174.87(11) ?
C1 O1 Cu1 N1 . . . 3_666 77.26(14) ?
C1 O1 Cu1 N1 . . . . -102.74(14) ?
C15 N1 Cu1 O1 . . . . -26.68(15) ?
C21 N1 Cu1 O1 . . . . 165.80(18) ?
C15 N1 Cu1 O1 . . . 3_666 153.32(15) ?
C21 N1 Cu1 O1 . . . 3_666 -14.20(18) ?
